data_7108353
loop_
_publ_author_name
'Jun Zhang'
'Jun Fu'
'Xiaolong Su'
'Xinke Qin'
'Meixin Zhao'
'Min Shi'

_publ_section_title
;
 Abnormal oxazol-4-ylidene and thiazol-4-ylidene rhodium complexes:
 synthesis, structure, and properties
;
_journal_name_full Chem.Commun.
_journal_page_first 9625
_journal_paper_doi 10.1039/c2cc35020c
_journal_volume 48
_journal_year 2012
_chemical_formula_sum 'C22 H16 F3 N O3 S2'
_chemical_formula_weight 463.48
_chemical_name_systematic
;
?
;
_space_group_IT_number 14
_symmetry_cell_setting monoclinic
_symmetry_space_group_name_Hall '-P 2ybc'
_symmetry_space_group_name_H-M 'P 1 21/c 1'
_atom_sites_solution_hydrogens geom
_atom_sites_solution_primary direct
_atom_sites_solution_secondary difmap
_audit_creation_method SHELXL-97
_cell_angle_alpha 90.00
_cell_angle_beta 101.947(5)
_cell_angle_gamma 90.00
_cell_formula_units_Z 4
_cell_length_a 9.645(3)
_cell_length_b 14.571(5)
_cell_length_c 15.150(5)
_cell_measurement_reflns_used 844
_cell_measurement_temperature 293(2)
_cell_measurement_theta_max 25.997
_cell_measurement_theta_min 2.697
_cell_volume 2083.0(12)
_computing_cell_refinement 'Bruker SMART'
_computing_data_collection 'Bruker SMART'
_computing_data_reduction 'Bruker SHELXTL'
_computing_molecular_graphics 'Bruker SHELXTL'
_computing_publication_material 'Bruker SHELXTL'
_computing_structure_refinement 'SHELXL-97 (Sheldrick, 1997)'
_computing_structure_solution 'SHELXS-97 (Sheldrick, 1990)'
_diffrn_ambient_temperature 293(2)
_diffrn_measured_fraction_theta_full 0.993
_diffrn_measured_fraction_theta_max 0.993
_diffrn_measurement_device_type 'CCD area detector'
_diffrn_measurement_method 'phi and omega scans'
_diffrn_radiation_monochromator graphite
_diffrn_radiation_source 'fine-focus sealed tube'
_diffrn_radiation_type MoK\a
_diffrn_radiation_wavelength 0.71073
_diffrn_reflns_av_R_equivalents 0.0333
_diffrn_reflns_av_sigmaI/netI 0.0328
_diffrn_reflns_limit_h_max 9
_diffrn_reflns_limit_h_min -11
_diffrn_reflns_limit_k_max 16
_diffrn_reflns_limit_k_min -17
_diffrn_reflns_limit_l_max 18
_diffrn_reflns_limit_l_min -18
_diffrn_reflns_number 9226
_diffrn_reflns_theta_full 26.00
_diffrn_reflns_theta_max 26.00
_diffrn_reflns_theta_min 1.96
_diffrn_standards_decay_% 3.74
_exptl_absorpt_coefficient_mu 0.307
_exptl_absorpt_correction_T_max 0.9468
_exptl_absorpt_correction_T_min 0.9412
_exptl_absorpt_correction_type multi-scan
_exptl_absorpt_process_details sadabs
_exptl_crystal_colour 'light yello'
_exptl_crystal_density_diffrn 1.478
_exptl_crystal_density_method 'not measured'
_exptl_crystal_description block
_exptl_crystal_F_000 952
_exptl_crystal_size_max 0.20
_exptl_crystal_size_mid 0.20
_exptl_crystal_size_min 0.18
_refine_diff_density_max 0.427
_refine_diff_density_min -0.463
_refine_diff_density_rms 0.056
_refine_ls_extinction_method none
_refine_ls_goodness_of_fit_ref 1.056
_refine_ls_hydrogen_treatment constr
_refine_ls_matrix_type full
_refine_ls_number_parameters 280
_refine_ls_number_reflns 4056
_refine_ls_number_restraints 0
_refine_ls_restrained_S_all 1.056
_refine_ls_R_factor_all 0.0692
_refine_ls_R_factor_gt 0.0509
_refine_ls_shift/su_max 0.000
_refine_ls_shift/su_mean 0.000
_refine_ls_structure_factor_coef Fsqd
_refine_ls_weighting_details 'calc w=1/[\s^2^(Fo^2^)+(0.0903P)^2^+0.5339P] where P=(Fo^2^+2Fc^2^)/3'
_refine_ls_weighting_scheme calc
_refine_ls_wR_factor_gt 0.1502
_refine_ls_wR_factor_ref 0.1624
_reflns_number_gt 2968
_reflns_number_total 4056
_reflns_threshold_expression >2sigma(I)
_cod_data_source_file c2cc35020c.txt
_cod_data_source_block a20614a
_cod_original_cell_volume 2083.1(13)
_cod_original_sg_symbol_H-M P2(1)/c
_cod_database_code 7108353

loop_
_symmetry_equiv_pos_as_xyz
'x, y, z'
'-x, y+1/2, -z+1/2'
'-x, -y, -z'
'x, -y-1/2, z-1/2'

loop_
_atom_site_label
_atom_site_type_symbol
_atom_site_fract_x
_atom_site_fract_y
_atom_site_fract_z
_atom_site_U_iso_or_equiv
_atom_site_adp_type
_atom_site_occupancy
_atom_site_symmetry_multiplicity
_atom_site_calc_flag
_atom_site_refinement_flags
N1 N 0.4346(2) 0.41988(14) 0.81074(13) 0.0438(5) Uani 1 1 d .
O1 O 0.6286(2) 0.29295(14) 0.16437(15) 0.0694(6) Uani 1 1 d .
O2 O 0.6986(3) 0.15946(17) 0.25797(16) 0.0838(7) Uani 1 1 d .
O3 O 0.8550(3) 0.28753(19) 0.2672(2) 0.1104(11) Uani 1 1 d .
S1 S 0.58575(8) 0.35651(5) 0.95193(5) 0.0569(2) Uani 1 1 d .
S2 S 0.74168(7) 0.23784(5) 0.21408(5) 0.0541(2) Uani 1 1 d .
F1 F 0.9244(3) 0.13084(15) 0.16224(18) 0.1078(8) Uani 1 1 d .
F2 F 0.7234(4) 0.1365(2) 0.07185(17) 0.1317(11) Uani 1 1 d .
F3 F 0.8661(3) 0.2472(2) 0.0778(2) 0.1563(14) Uani 1 1 d .
C1 C 0.4589(3) 0.34264(17) 0.85847(16) 0.0436(6) Uani 1 1 d .
C2 C 0.6109(3) 0.46938(17) 0.92587(16) 0.0447(6) Uani 1 1 d .
C3 C 0.5191(3) 0.4952(2) 0.84748(15) 0.0480(6) Uani 1 1 d .
H3 H 0.5137 0.5537 0.8225 0.058 Uiso 1 1 calc R
C4 C 0.3446(3) 0.42958(16) 0.72066(16) 0.0431(6) Uani 1 1 d .
C5 C 0.2539(3) 0.50343(19) 0.70457(17) 0.0518(6) Uani 1 1 d .
H5 H 0.2434 0.5425 0.7513 0.062 Uiso 1 1 calc R
C6 C 0.1788(3) 0.5185(2) 0.6178(2) 0.0639(8) Uani 1 1 d .
H6 H 0.1177 0.5684 0.6055 0.077 Uiso 1 1 calc R
C7 C 0.1945(3) 0.4596(2) 0.5497(2) 0.0662(8) Uani 1 1 d .
H7 H 0.1432 0.4696 0.4915 0.079 Uiso 1 1 calc R
C8 C 0.2854(3) 0.3859(2) 0.56706(18) 0.0604(7) Uani 1 1 d .
H8 H 0.2949 0.3465 0.5204 0.073 Uiso 1 1 calc R
C9 C 0.3624(3) 0.37006(19) 0.65307(17) 0.0504(6) Uani 1 1 d .
H9 H 0.4245 0.3207 0.6651 0.060 Uiso 1 1 calc R
C10 C 0.3904(3) 0.25316(17) 0.83913(16) 0.0452(6) Uani 1 1 d .
C11 C 0.2472(3) 0.24451(19) 0.80235(19) 0.0545(7) Uani 1 1 d .
H11 H 0.1918 0.2966 0.7871 0.065 Uiso 1 1 calc R
C12 C 0.1867(3) 0.1585(2) 0.7883(2) 0.0677(8) Uani 1 1 d .
H12 H 0.0908 0.1529 0.7624 0.081 Uiso 1 1 calc R
C13 C 0.2670(4) 0.0814(2) 0.8124(2) 0.0691(9) Uani 1 1 d .
H13 H 0.2253 0.0237 0.8031 0.083 Uiso 1 1 calc R
C14 C 0.4075(4) 0.0889(2) 0.8499(2) 0.0682(9) Uani 1 1 d .
H14 H 0.4612 0.0362 0.8663 0.082 Uiso 1 1 calc R
C15 C 0.4709(3) 0.17402(19) 0.86365(19) 0.0568(7) Uani 1 1 d .
H15 H 0.5670 0.1787 0.8892 0.068 Uiso 1 1 calc R
C16 C 0.7256(3) 0.52401(18) 0.98005(16) 0.0468(6) Uani 1 1 d .
C17 C 0.8114(3) 0.4881(2) 1.05694(19) 0.0639(8) Uani 1 1 d .
H17 H 0.7923 0.4301 1.0772 0.077 Uiso 1 1 calc R
C18 C 0.9253(4) 0.5379(3) 1.1038(2) 0.0770(10) Uani 1 1 d .
H18 H 0.9825 0.5133 1.1554 0.092 Uiso 1 1 calc R
C19 C 0.9540(4) 0.6231(3) 1.0744(3) 0.0778(10) Uani 1 1 d .
H19 H 1.0314 0.6561 1.1054 0.093 Uiso 1 1 calc R
C20 C 0.8691(4) 0.6597(2) 0.9995(3) 0.0792(10) Uani 1 1 d .
H20 H 0.8887 0.7179 0.9800 0.095 Uiso 1 1 calc R
C21 C 0.7546(3) 0.6116(2) 0.9524(2) 0.0651(8) Uani 1 1 d .
H21 H 0.6966 0.6377 0.9019 0.078 Uiso 1 1 calc R
C22 C 0.8181(4) 0.1859(2) 0.1280(3) 0.0762(10) Uani 1 1 d .

loop_
_atom_site_aniso_label
_atom_site_aniso_U_11
_atom_site_aniso_U_22
_atom_site_aniso_U_33
_atom_site_aniso_U_23
_atom_site_aniso_U_13
_atom_site_aniso_U_12
N1 0.0467(12) 0.0448(11) 0.0385(10) -0.0022(9) 0.0055(9) 0.0015(9)
O1 0.0647(13) 0.0628(13) 0.0796(14) 0.0107(11) 0.0119(11) 0.0168(10)
O2 0.0798(16) 0.0930(17) 0.0843(16) 0.0380(13) 0.0302(13) 0.0092(13)
O3 0.0761(16) 0.0821(17) 0.154(3) -0.0428(18) -0.0206(17) 0.0002(14)
S1 0.0633(5) 0.0562(4) 0.0477(4) 0.0027(3) 0.0033(3) 0.0026(3)
S2 0.0483(4) 0.0534(4) 0.0599(4) 0.0004(3) 0.0091(3) 0.0026(3)
F1 0.1041(17) 0.0929(15) 0.138(2) 0.0234(14) 0.0527(15) 0.0504(14)
F2 0.180(3) 0.124(2) 0.0827(16) -0.0353(15) 0.0072(17) 0.036(2)
F3 0.186(3) 0.137(2) 0.191(3) 0.087(2) 0.143(3) 0.063(2)
C1 0.0447(14) 0.0477(14) 0.0393(12) 0.0026(10) 0.0109(10) 0.0084(10)
C2 0.0478(14) 0.0477(14) 0.0389(12) -0.0009(10) 0.0096(10) 0.0044(11)
C3 0.0440(13) 0.0631(16) 0.0344(12) -0.0102(11) 0.0027(10) 0.0048(12)
C4 0.0455(13) 0.0411(12) 0.0402(12) 0.0027(10) 0.0032(10) -0.0035(10)
C5 0.0537(15) 0.0491(15) 0.0500(15) 0.0010(12) 0.0047(12) 0.0013(12)
C6 0.0597(17) 0.0606(17) 0.0637(18) 0.0139(15) -0.0045(14) 0.0036(14)
C7 0.0674(19) 0.077(2) 0.0467(15) 0.0118(15) -0.0066(14) -0.0090(16)
C8 0.0720(19) 0.0654(18) 0.0421(14) -0.0055(13) 0.0076(13) -0.0107(15)
C9 0.0536(15) 0.0515(15) 0.0451(14) 0.0007(11) 0.0082(12) 0.0001(12)
C10 0.0527(15) 0.0436(13) 0.0423(13) 0.0046(10) 0.0166(11) 0.0069(11)
C11 0.0508(16) 0.0496(15) 0.0644(17) 0.0049(12) 0.0148(13) 0.0094(12)
C12 0.0616(19) 0.0614(19) 0.081(2) 0.0022(16) 0.0169(16) -0.0044(15)
C13 0.082(2) 0.0505(17) 0.080(2) 0.0008(15) 0.0276(18) -0.0048(15)
C14 0.091(2) 0.0454(16) 0.074(2) 0.0110(14) 0.0311(18) 0.0189(15)
C15 0.0580(17) 0.0577(16) 0.0566(16) 0.0095(13) 0.0164(13) 0.0157(13)
C16 0.0476(14) 0.0508(14) 0.0425(13) -0.0060(11) 0.0105(11) 0.0031(11)
C17 0.0687(19) 0.0673(18) 0.0500(16) -0.0027(14) -0.0006(14) 0.0032(15)
C18 0.069(2) 0.093(3) 0.0589(19) -0.0131(18) -0.0090(16) 0.0020(19)
C19 0.0554(19) 0.093(3) 0.084(2) -0.034(2) 0.0106(17) -0.0105(18)
C20 0.070(2) 0.070(2) 0.098(3) -0.0154(19) 0.017(2) -0.0147(17)
C21 0.0604(18) 0.0621(18) 0.0696(19) 0.0000(15) 0.0064(15) -0.0042(14)
C22 0.091(2) 0.061(2) 0.086(2) 0.0205(18) 0.040(2) 0.0211(18)

loop_
_atom_type_symbol
_atom_type_description
_atom_type_scat_dispersion_real
_atom_type_scat_dispersion_imag
_atom_type_scat_source
C C 0.0033 0.0016 'International Tables Vol C Tables 4.2.6.8 and 6.1.1.4'
H H 0.0000 0.0000 'International Tables Vol C Tables 4.2.6.8 and 6.1.1.4'
N N 0.0061 0.0033 'International Tables Vol C Tables 4.2.6.8 and 6.1.1.4'
O O 0.0106 0.0060 'International Tables Vol C Tables 4.2.6.8 and 6.1.1.4'
F F 0.0171 0.0103 'International Tables Vol C Tables 4.2.6.8 and 6.1.1.4'
S S 0.1246 0.1234 'International Tables Vol C Tables 4.2.6.8 and 6.1.1.4'

loop_
_geom_angle_atom_site_label_1
_geom_angle_atom_site_label_2
_geom_angle_atom_site_label_3
_geom_angle
C1 N1 C3 114.9(2)
C1 N1 C4 126.2(2)
C3 N1 C4 118.4(2)
C1 S1 C2 91.97(12)
O3 S2 O2 114.20(19)
O3 S2 O1 115.18(16)
O2 S2 O1 115.43(14)
O3 S2 C22 104.15(19)
O2 S2 C22 101.80(15)
O1 S2 C22 103.68(15)
N1 C1 C10 128.5(2)
N1 C1 S1 111.80(18)
C10 C1 S1 119.70(18)
C3 C2 C16 127.5(2)
C3 C2 S1 111.3(2)
C16 C2 S1 121.06(19)
C2 C3 N1 110.1(2)
C5 C4 C9 122.1(2)
C5 C4 N1 118.2(2)
C9 C4 N1 119.4(2)
C4 C5 C6 118.8(3)
C7 C6 C5 119.8(3)
C6 C7 C8 120.6(3)
C7 C8 C9 120.5(3)
C8 C9 C4 118.1(3)
C11 C10 C15 119.0(2)
C11 C10 C1 122.2(2)
C15 C10 C1 118.6(2)
C12 C11 C10 120.0(3)
C13 C12 C11 120.4(3)
C14 C13 C12 120.3(3)
C13 C14 C15 120.5(3)
C14 C15 C10 119.8(3)
C17 C16 C21 118.6(3)
C17 C16 C2 121.0(3)
C21 C16 C2 120.3(2)
C18 C17 C16 120.4(3)
C19 C18 C17 120.1(3)
C20 C19 C18 120.0(3)
C19 C20 C21 120.8(3)
C20 C21 C16 120.1(3)
F3 C22 F1 107.5(3)
F3 C22 F2 106.0(4)
F1 C22 F2 107.4(3)
F3 C22 S2 112.3(3)
F1 C22 S2 111.9(3)
F2 C22 S2 111.3(3)

loop_
_geom_bond_atom_site_label_1
_geom_bond_atom_site_label_2
_geom_bond_distance
N1 C1 1.332(3)
N1 C3 1.411(3)
N1 C4 1.465(3)
O1 S2 1.436(2)
O2 S2 1.426(2)
O3 S2 1.415(2)
S1 C1 1.681(3)
S1 C2 1.720(3)
S2 C22 1.794(4)
F1 C22 1.321(4)
F2 C22 1.324(5)
F3 C22 1.317(4)
C1 C10 1.463(4)
C2 C3 1.379(3)
C2 C16 1.468(4)
C4 C5 1.376(4)
C4 C9 1.379(4)
C5 C6 1.380(4)
C6 C7 1.374(4)
C7 C8 1.376(4)
C8 C9 1.379(4)
C10 C11 1.384(4)
C10 C15 1.397(3)
C11 C12 1.380(4)
C12 C13 1.371(4)
C13 C14 1.361(5)
C14 C15 1.380(4)
C16 C17 1.385(4)
C16 C21 1.389(4)
C17 C18 1.384(4)
C18 C19 1.367(5)
C19 C20 1.362(5)
C20 C21 1.376(4)

loop_
_geom_torsion_atom_site_label_1
_geom_torsion_atom_site_label_2
_geom_torsion_atom_site_label_3
_geom_torsion_atom_site_label_4
_geom_torsion
C3 N1 C1 C10 -179.9(2)
C4 N1 C1 C10 -8.4(4)
C3 N1 C1 S1 0.4(3)
C4 N1 C1 S1 171.84(19)
C2 S1 C1 N1 -1.2(2)
C2 S1 C1 C10 179.0(2)
C1 S1 C2 C3 1.7(2)
C1 S1 C2 C16 -173.9(2)
C16 C2 C3 N1 173.5(2)
S1 C2 C3 N1 -1.7(3)
C1 N1 C3 C2 0.9(3)
C4 N1 C3 C2 -171.3(2)
C1 N1 C4 C5 136.0(3)
C3 N1 C4 C5 -52.8(3)
C1 N1 C4 C9 -49.9(4)
C3 N1 C4 C9 121.3(3)
C9 C4 C5 C6 -0.3(4)
N1 C4 C5 C6 173.7(2)
C4 C5 C6 C7 0.7(4)
C5 C6 C7 C8 -0.5(5)
C6 C7 C8 C9 -0.1(5)
C7 C8 C9 C4 0.5(4)
C5 C4 C9 C8 -0.3(4)
N1 C4 C9 C8 -174.2(2)
N1 C1 C10 C11 -37.9(4)
S1 C1 C10 C11 141.8(2)
N1 C1 C10 C15 146.0(3)
S1 C1 C10 C15 -34.3(3)
C15 C10 C11 C12 -1.6(4)
C1 C10 C11 C12 -177.7(3)
C10 C11 C12 C13 1.4(5)
C11 C12 C13 C14 -0.4(5)
C12 C13 C14 C15 -0.3(5)
C13 C14 C15 C10 0.1(4)
C11 C10 C15 C14 0.9(4)
C1 C10 C15 C14 177.1(2)
C3 C2 C16 C17 -178.8(3)
S1 C2 C16 C17 -4.0(3)
C3 C2 C16 C21 -2.1(4)
S1 C2 C16 C21 172.7(2)
C21 C16 C17 C18 -1.4(4)
C2 C16 C17 C18 175.4(3)
C16 C17 C18 C19 0.0(5)
C17 C18 C19 C20 1.0(5)
C18 C19 C20 C21 -0.4(5)
C19 C20 C21 C16 -1.0(5)
C17 C16 C21 C20 1.9(4)
C2 C16 C21 C20 -174.9(3)
O3 S2 C22 F3 -61.1(3)
O2 S2 C22 F3 180.0(3)
O1 S2 C22 F3 59.8(3)
O3 S2 C22 F1 60.0(3)
O2 S2 C22 F1 -59.0(3)
O1 S2 C22 F1 -179.1(3)
O3 S2 C22 F2 -179.8(3)
O2 S2 C22 F2 61.2(3)
O1 S2 C22 F2 -58.9(3)
